data_7034520
loop_
_publ_author_name
'Kosaka, Wataru'
'Itoh, Masahisa'
'Miyasaka, Hitoshi'

_publ_section_title
;
 The effect of chlorine and fluorine substitutions on tuning the
 ionization potential of benzoate-bridged paddlewheel diruthenium(ii, ii)
 complexes.
;
_journal_issue 17
_journal_name_full 'Dalton transactions (Cambridge, England : 2003)'
_journal_page_first 8156
_journal_page_last 8168
_journal_paper_doi 10.1039/c5dt00505a
_journal_volume 44
_journal_year 2015
_chemical_formula_moiety 'C42 H42 Cl8 O10 Ru2'
_chemical_formula_sum 'C42 H42 Cl8 O10 Ru2'
_chemical_formula_weight 1192.55
_space_group_IT_number 2
_symmetry_cell_setting triclinic
_symmetry_Int_Tables_number 2
_symmetry_space_group_name_Hall '-P 1'
_symmetry_space_group_name_H-M 'P -1'
_atom_sites_solution_hydrogens geom
_atom_sites_solution_primary direct
_atom_sites_solution_secondary difmap
_audit_update_record
;
2014-12-24 deposited with the CCDC.
2015-03-12 downloaded from the CCDC.
;
_cell_angle_alpha 68.76(7)
_cell_angle_beta 71.86(8)
_cell_angle_gamma 74.94(8)
_cell_formula_units_Z 1
_cell_length_a 8.924(4)
_cell_length_b 11.032(3)
_cell_length_c 13.5070(19)
_cell_measurement_reflns_used 97
_cell_measurement_temperature 123
_cell_measurement_theta_max 27.28
_cell_measurement_theta_min 6.07
_cell_volume 1161.5(10)
_computing_cell_refinement CrystalClear
_computing_data_collection 'CrystalClear (Rigaku/MSC Inc., 2006)'
_computing_data_reduction CrystalClear
_computing_molecular_graphics 'CrystalStructure 4.0'
_computing_publication_material 'CrystalStructure 4.0 (Rigaku, 2010)'
_computing_structure_refinement 'SHELXL97 (Sheldrick, 2008)'
_computing_structure_solution 'Il Milione (Burla, et al., 2007)'
_diffrn_ambient_temperature 123
_diffrn_detector_area_resol_mean 7.314
_diffrn_measured_fraction_theta_full 0.992
_diffrn_measured_fraction_theta_max 0.992
_diffrn_measurement_device_type 'Rigaku Mercury70'
_diffrn_measurement_method \w
_diffrn_radiation_type 'Mo K\a'
_diffrn_radiation_wavelength 0.71070
_diffrn_reflns_av_R_equivalents 0.0375
_diffrn_reflns_limit_h_max 10
_diffrn_reflns_limit_h_min -10
_diffrn_reflns_limit_k_max 12
_diffrn_reflns_limit_k_min -13
_diffrn_reflns_limit_l_max 16
_diffrn_reflns_limit_l_min -16
_diffrn_reflns_number 10994
_diffrn_reflns_theta_full 25.00
_diffrn_reflns_theta_max 25.00
_diffrn_standards_number 0
_exptl_absorpt_coefficient_mu 1.165
_exptl_absorpt_correction_type none
_exptl_crystal_colour brown
_exptl_crystal_density_diffrn 1.705
_exptl_crystal_density_method 'not measured'
_exptl_crystal_description platelet
_exptl_crystal_F_000 598.00
_exptl_crystal_size_max 0.343
_exptl_crystal_size_mid 0.202
_exptl_crystal_size_min 0.099
_refine_diff_density_max 1.110
_refine_diff_density_min -0.780
_refine_ls_extinction_method none
_refine_ls_goodness_of_fit_ref 1.060
_refine_ls_hydrogen_treatment constr
_refine_ls_number_parameters 280
_refine_ls_number_reflns 4050
_refine_ls_number_restraints 0
_refine_ls_R_factor_gt 0.0328
_refine_ls_shift/su_max 0.001
_refine_ls_structure_factor_coef Fsqd
_refine_ls_weighting_details 'w = 1/[\s^2^(Fo^2^)+(0.0579P)^2^+0.0000P] where P=(Fo^2^+2Fc^2^)/3'
_refine_ls_weighting_scheme calc
_refine_ls_wR_factor_ref 0.0938
_reflns_number_gt 3511
_reflns_number_total 4060
_reflns_threshold_expression F^2^>2.0\s(F^2^)
_cod_data_source_file c5dt00505a2.cif
_cod_data_source_block Ru35Cl
_cod_depositor_comments 'Adding full bibliography for 7034506--7034522.cif.'
_cod_original_cell_volume 1161.4(9)
_cod_database_code 7034520

loop_
_symmetry_equiv_pos_site_id
_symmetry_equiv_pos_as_xyz
1 +X,+Y,+Z
2 -X,-Y,-Z

loop_
_atom_site_label
_atom_site_type_symbol
_atom_site_fract_x
_atom_site_fract_y
_atom_site_fract_z
_atom_site_U_iso_or_equiv
_atom_site_adp_type
_atom_site_occupancy
_atom_site_symmetry_multiplicity
_atom_site_calc_flag
_atom_site_refinement_flags
Ru1 Ru 0.13439(3) 0.99595(2) 0.478415(18) 0.01223(11) Uani 1.0 2 d .
Cl1 Cl 0.43986(11) 0.43004(9) 0.28281(9) 0.0395(3) Uani 1.0 2 d .
Cl2 Cl -0.19567(11) 0.46408(8) 0.35366(7) 0.0292(2) Uani 1.0 2 d .
Cl3 Cl -0.31700(12) 0.65244(12) 1.09556(8) 0.0483(3) Uani 1.0 2 d .
Cl4 Cl 0.32109(12) 0.61116(11) 1.00613(8) 0.0440(3) Uani 1.0 2 d .
O1 O 0.1639(3) 0.8375(2) 0.42347(17) 0.0151(5) Uani 1.0 2 d .
O2 O -0.1018(3) 0.8439(2) 0.46724(17) 0.0159(5) Uani 1.0 2 d .
O3 O 0.1427(3) 0.8724(2) 0.63468(17) 0.0161(5) Uani 1.0 2 d .
O4 O -0.1221(3) 0.8781(2) 0.67586(17) 0.0164(5) Uani 1.0 2 d .
O5 O 0.4107(3) 0.9783(2) 0.43028(17) 0.0163(5) Uani 1.0 2 d .
C1 C 0.0415(4) 0.7945(3) 0.4303(3) 0.0158(7) Uani 1.0 2 d .
C2 C 0.0683(4) 0.6788(3) 0.3913(3) 0.0166(7) Uani 1.0 2 d .
C3 C 0.2227(4) 0.6166(3) 0.3578(3) 0.0199(7) Uani 1.0 2 d .
C4 C 0.2462(4) 0.5087(3) 0.3235(3) 0.0223(8) Uani 1.0 2 d .
C5 C 0.1187(5) 0.4588(3) 0.3209(3) 0.0226(8) Uani 1.0 2 d .
C6 C -0.0344(4) 0.5240(3) 0.3543(3) 0.0186(7) Uani 1.0 2 d .
C7 C -0.0613(4) 0.6323(3) 0.3898(3) 0.0170(7) Uani 1.0 2 d .
C8 C 0.0124(4) 0.8430(3) 0.7004(3) 0.0160(7) Uani 1.0 2 d .
C9 C 0.0127(4) 0.7643(3) 0.8168(3) 0.0176(7) Uani 1.0 2 d .
C10 C -0.1337(5) 0.7403(4) 0.8924(3) 0.0263(8) Uani 1.0 2 d .
C11 C -0.1347(5) 0.6771(4) 1.0006(3) 0.0308(9) Uani 1.0 2 d .
C12 C 0.0029(5) 0.6350(4) 1.0384(3) 0.0304(9) Uani 1.0 2 d .
C13 C 0.1464(5) 0.6600(4) 0.9609(3) 0.0296(9) Uani 1.0 2 d .
C14 C 0.1513(4) 0.7239(4) 0.8515(3) 0.0246(8) Uani 1.0 2 d .
C15 C 0.5120(4) 0.8549(4) 0.4222(4) 0.0338(9) Uani 1.0 2 d .
C16 C 0.5871(7) 0.8817(7) 0.3000(5) 0.096(3) Uani 1.0 2 d .
C17 C 0.5428(8) 1.0264(7) 0.2462(5) 0.0756(18) Uani 1.0 2 d .
C18 C 0.4804(5) 1.0807(4) 0.3383(3) 0.0317(9) Uani 1.0 2 d .
C19 C 0.2975(6) 0.9064(5) 0.1077(5) 0.0574(13) Uani 1.0 2 d .
C20 C 0.1236(5) 0.9190(4) 0.1115(4) 0.0421(10) Uani 1.0 2 d .
C21 C 0.0872(5) 0.9883(4) -0.0005(3) 0.0363(9) Uani 1.0 2 d .
H3 H 0.3115 0.6484 0.3585 0.0239 Uiso 1.0 2 calc R
H5 H 0.1362 0.3838 0.2974 0.0272 Uiso 1.0 2 calc R
H7 H -0.1673 0.6745 0.4131 0.0204 Uiso 1.0 2 calc R
H10 H -0.2305 0.7675 0.8690 0.0315 Uiso 1.0 2 calc R
H12 H 0.0001 0.5910 1.1136 0.0365 Uiso 1.0 2 calc R
H14 H 0.2505 0.7398 0.8005 0.0295 Uiso 1.0 2 calc R
H15A H 0.4484 0.7828 0.4505 0.0406 Uiso 1.0 2 calc R
H15B H 0.5950 0.8309 0.4636 0.0406 Uiso 1.0 2 calc R
H16A H 0.7048 0.8561 0.2865 0.1155 Uiso 1.0 2 calc R
H16B H 0.5461 0.8303 0.2703 0.1155 Uiso 1.0 2 calc R
H17A H 0.6374 1.0646 0.1949 0.0907 Uiso 1.0 2 calc R
H17B H 0.4602 1.0436 0.2058 0.0907 Uiso 1.0 2 calc R
H18A H 0.5678 1.1050 0.3542 0.0380 Uiso 1.0 2 calc R
H18B H 0.3988 1.1603 0.3212 0.0380 Uiso 1.0 2 calc R
H19A H 0.3636 0.8554 0.0585 0.0689 Uiso 1.0 2 calc R
H19B H 0.3152 0.8612 0.1814 0.0689 Uiso 1.0 2 calc R
H19C H 0.3269 0.9944 0.0808 0.0689 Uiso 1.0 2 calc R
H20A H 0.0573 0.9690 0.1625 0.0505 Uiso 1.0 2 calc R
H20B H 0.0940 0.8299 0.1404 0.0505 Uiso 1.0 2 calc R
H21A H 0.1250 1.0743 -0.0314 0.0436 Uiso 1.0 2 calc R
H21B H 0.1484 0.9346 -0.0496 0.0436 Uiso 1.0 2 calc R

loop_
_atom_site_aniso_label
_atom_site_aniso_U_11
_atom_site_aniso_U_22
_atom_site_aniso_U_33
_atom_site_aniso_U_12
_atom_site_aniso_U_13
_atom_site_aniso_U_23
Ru1 0.01162(16) 0.01313(16) 0.01323(16) -0.00204(10) -0.00329(11) -0.00530(11)
Cl1 0.0288(5) 0.0309(5) 0.0574(7) -0.0016(4) 0.0056(5) -0.0278(5)
Cl2 0.0377(5) 0.0271(5) 0.0337(5) -0.0118(4) -0.0148(4) -0.0121(4)
Cl3 0.0381(6) 0.0649(7) 0.0268(5) -0.0116(5) -0.0003(5) -0.0012(5)
Cl4 0.0367(6) 0.0592(7) 0.0363(6) 0.0060(5) -0.0209(5) -0.0144(5)
O1 0.0125(11) 0.0158(11) 0.0196(12) -0.0018(9) -0.0039(9) -0.0086(9)
O2 0.0111(11) 0.0177(11) 0.0204(12) -0.0011(9) -0.0025(9) -0.0097(9)
O3 0.0157(12) 0.0163(11) 0.0167(11) -0.0041(9) -0.0045(9) -0.0040(9)
O4 0.0145(11) 0.0195(11) 0.0156(11) -0.0049(9) -0.0038(9) -0.0042(9)
O5 0.0124(11) 0.0175(11) 0.0195(12) -0.0034(9) -0.0016(9) -0.0073(9)
C1 0.0177(18) 0.0153(15) 0.0128(15) -0.0031(13) -0.0050(13) -0.0013(13)
C2 0.0217(17) 0.0146(15) 0.0134(15) -0.0040(13) -0.0056(13) -0.0022(13)
C3 0.0218(18) 0.0204(17) 0.0188(17) -0.0076(13) -0.0021(14) -0.0071(14)
C4 0.0243(18) 0.0185(16) 0.0199(17) -0.0029(14) 0.0035(14) -0.0090(14)
C5 0.038(2) 0.0122(16) 0.0169(17) -0.0061(14) -0.0014(15) -0.0069(13)
C6 0.0260(18) 0.0192(16) 0.0132(16) -0.0086(14) -0.0070(13) -0.0027(13)
C7 0.0193(17) 0.0159(16) 0.0158(16) -0.0025(13) -0.0073(13) -0.0025(13)
C8 0.0182(17) 0.0153(15) 0.0173(16) -0.0027(12) -0.0041(14) -0.0083(13)
C9 0.0203(17) 0.0167(16) 0.0176(16) -0.0030(13) -0.0051(13) -0.0070(13)
C10 0.0265(19) 0.0261(18) 0.0256(19) -0.0021(14) -0.0091(15) -0.0064(15)
C11 0.032(2) 0.032(2) 0.0228(19) -0.0040(16) -0.0038(16) -0.0049(16)
C12 0.042(3) 0.029(2) 0.0177(18) -0.0047(17) -0.0103(16) -0.0024(15)
C13 0.032(2) 0.032(2) 0.028(2) 0.0040(16) -0.0154(16) -0.0116(16)
C14 0.0240(19) 0.0258(18) 0.0237(19) -0.0029(14) -0.0046(15) -0.0092(15)
C15 0.0217(19) 0.036(2) 0.052(3) 0.0101(15) -0.0174(18) -0.0268(19)
C16 0.076(4) 0.156(7) 0.057(4) 0.085(4) -0.048(3) -0.078(4)
C17 0.095(5) 0.098(5) 0.039(3) -0.052(4) 0.015(3) -0.029(3)
C18 0.0241(19) 0.043(3) 0.028(2) -0.0180(16) -0.0060(15) -0.0026(17)
C19 0.064(4) 0.054(3) 0.064(4) -0.011(3) -0.034(3) -0.013(3)
C20 0.054(3) 0.035(3) 0.040(3) -0.0089(19) -0.013(2) -0.0127(19)
C21 0.040(2) 0.035(2) 0.032(2) -0.0078(17) -0.0037(17) -0.0114(17)

loop_
_atom_type_symbol
_atom_type_description
_atom_type_scat_dispersion_real
_atom_type_scat_dispersion_imag
_atom_type_scat_source
C C 0.0033 0.0016
;
International Tables for Crystallography
(1992, Vol. C, Tables 4.2.6.8 and 6.1.1.4)
;
H H 0.0000 0.0000
;
International Tables for Crystallography
(1992, Vol. C, Table 6.1.1.4)
;
Cl Cl 0.1484 0.1585
;
International Tables for Crystallography
(1992, Vol. C, Tables 4.2.6.8 and 6.1.1.4)
;
O O 0.0106 0.0060
;
International Tables for Crystallography
(1992, Vol. C, Tables 4.2.6.8 and 6.1.1.4)
;
Ru Ru -1.2594 0.8363
;
International Tables for Crystallography
(1992, Vol. C, Tables 4.2.6.8 and 6.1.1.4)
;

loop_
_geom_angle_atom_site_label_1
_geom_angle_atom_site_label_2
_geom_angle_atom_site_label_3
_geom_angle
_geom_angle_publ_flag
_geom_angle_site_symmetry_1
_geom_angle_site_symmetry_3
Ru1 Ru1 O1 88.97(10) yes 2_576 .
Ru1 Ru1 O2 90.34(10) yes 2_576 2_576
Ru1 Ru1 O3 90.01(11) yes 2_576 .
Ru1 Ru1 O4 89.19(11) yes 2_576 2_576
Ru1 Ru1 O5 176.81(7) yes 2_576 .
O1 Ru1 O2 179.17(9) yes . 2_576
O1 Ru1 O3 91.41(10) yes . .
O1 Ru1 O4 89.53(10) yes . 2_576
O1 Ru1 O5 87.85(12) yes . .
O2 Ru1 O3 89.05(10) yes 2_576 .
O2 Ru1 O4 89.99(10) yes 2_576 2_576
O2 Ru1 O5 92.84(12) yes 2_576 .
O3 Ru1 O4 178.75(8) yes . 2_576
O3 Ru1 O5 90.27(12) yes . .
O4 Ru1 O5 90.58(12) yes 2_576 .
Ru1 O1 C1 119.0(2) yes . .
Ru1 O2 C1 117.1(3) yes 2_576 .
Ru1 O3 C8 117.5(3) yes . .
Ru1 O4 C8 118.42(19) yes 2_576 .
Ru1 O5 C15 120.6(3) yes . .
Ru1 O5 C18 117.8(2) yes . .
C15 O5 C18 106.7(3) yes . .
O1 C1 O2 124.5(4) yes . .
O1 C1 C2 117.2(3) yes . .
O2 C1 C2 118.2(4) yes . .
C1 C2 C3 119.8(4) yes . .
C1 C2 C7 120.0(3) yes . .
C3 C2 C7 120.1(4) yes . .
C2 C3 C4 119.4(4) yes . .
Cl1 C4 C3 119.3(3) yes . .
Cl1 C4 C5 118.6(3) yes . .
C3 C4 C5 122.2(3) yes . .
C4 C5 C6 116.9(4) yes . .
Cl2 C6 C5 118.3(3) yes . .
Cl2 C6 C7 119.7(3) yes . .
C5 C6 C7 122.0(4) yes . .
C2 C7 C6 119.4(3) yes . .
O3 C8 O4 124.7(3) yes . .
O3 C8 C9 118.6(3) yes . .
O4 C8 C9 116.6(3) yes . .
C8 C9 C10 118.9(3) yes . .
C8 C9 C14 120.9(3) yes . .
C10 C9 C14 120.0(3) yes . .
C9 C10 C11 118.9(4) yes . .
Cl3 C11 C10 119.1(4) yes . .
Cl3 C11 C12 118.3(3) yes . .
C10 C11 C12 122.6(4) yes . .
C11 C12 C13 117.0(4) yes . .
Cl4 C13 C12 118.1(3) yes . .
Cl4 C13 C14 120.0(3) yes . .
C12 C13 C14 121.8(4) yes . .
C9 C14 C13 119.7(3) yes . .
O5 C15 C16 104.0(4) yes . .
C15 C16 C17 107.1(5) yes . .
C16 C17 C18 103.6(5) yes . .
O5 C18 C17 106.1(4) yes . .
C19 C20 C21 112.4(4) yes . .
C20 C21 C21 114.4(4) yes . 2_575
C2 C3 H3 120.280 no . .
C4 C3 H3 120.297 no . .
C4 C5 H5 121.540 no . .
C6 C5 H5 121.539 no . .
C2 C7 H7 120.319 no . .
C6 C7 H7 120.315 no . .
C9 C10 H10 120.558 no . .
C11 C10 H10 120.552 no . .
C11 C12 H12 121.529 no . .
C13 C12 H12 121.521 no . .
C9 C14 H14 120.152 no . .
C13 C14 H14 120.149 no . .
O5 C15 H15A 110.967 no . .
O5 C15 H15B 110.965 no . .
C16 C15 H15A 110.960 no . .
C16 C15 H15B 110.964 no . .
H15A C15 H15B 108.973 no . .
C15 C16 H16A 110.292 no . .
C15 C16 H16B 110.297 no . .
C17 C16 H16A 110.297 no . .
C17 C16 H16B 110.300 no . .
H16A C16 H16B 108.553 no . .
C16 C17 H17A 111.046 no . .
C16 C17 H17B 111.048 no . .
C18 C17 H17A 111.043 no . .
C18 C17 H17B 111.038 no . .
H17A C17 H17B 109.019 no . .
O5 C18 H18A 110.511 no . .
O5 C18 H18B 110.513 no . .
C17 C18 H18A 110.509 no . .
C17 C18 H18B 110.507 no . .
H18A C18 H18B 108.690 no . .
C20 C19 H19A 109.470 no . .
C20 C19 H19B 109.477 no . .
C20 C19 H19C 109.471 no . .
H19A C19 H19B 109.470 no . .
H19A C19 H19C 109.469 no . .
H19B C19 H19C 109.471 no . .
C19 C20 H20A 109.110 no . .
C19 C20 H20B 109.113 no . .
C21 C20 H20A 109.115 no . .
C21 C20 H20B 109.118 no . .
H20A C20 H20B 107.848 no . .
C20 C21 H21A 108.674 no . .
C20 C21 H21B 108.668 no . .
C21 C21 H21A 108.666 no 2_575 .
C21 C21 H21B 108.652 no 2_575 .
H21A C21 H21B 107.600 no . .

loop_
_geom_bond_atom_site_label_1
_geom_bond_atom_site_label_2
_geom_bond_distance
_geom_bond_publ_flag
_geom_bond_site_symmetry_2
Ru1 Ru1 2.2707(13) yes 2_576
Ru1 O1 2.063(3) yes .
Ru1 O2 2.070(3) yes 2_576
Ru1 O3 2.069(3) yes .
Ru1 O4 2.062(3) yes 2_576
Ru1 O5 2.320(3) yes .
Cl1 C4 1.737(4) yes .
Cl2 C6 1.736(5) yes .
Cl3 C11 1.745(4) yes .
Cl4 C13 1.736(5) yes .
O1 C1 1.266(5) yes .
O2 C1 1.272(4) yes .
O3 C8 1.261(4) yes .
O4 C8 1.270(4) yes .
O5 C15 1.445(5) yes .
O5 C18 1.440(4) yes .
C1 C2 1.488(6) yes .
C2 C3 1.385(5) yes .
C2 C7 1.389(6) yes .
C3 C4 1.373(6) yes .
C4 C5 1.401(6) yes .
C5 C6 1.389(5) yes .
C6 C7 1.383(6) yes .
C8 C9 1.497(5) yes .
C9 C10 1.405(5) yes .
C9 C14 1.368(6) yes .
C10 C11 1.370(5) yes .
C11 C12 1.380(6) yes .
C12 C13 1.397(5) yes .
C13 C14 1.379(5) yes .
C15 C16 1.524(7) yes .
C16 C17 1.498(9) yes .
C17 C18 1.466(8) yes .
C19 C20 1.508(8) yes .
C20 C21 1.522(7) yes .
C21 C21 1.506(7) yes 2_575
C3 H3 0.950 no .
C5 H5 0.950 no .
C7 H7 0.950 no .
C10 H10 0.950 no .
C12 H12 0.950 no .
C14 H14 0.950 no .
C15 H15A 0.990 no .
C15 H15B 0.990 no .
C16 H16A 0.990 no .
C16 H16B 0.990 no .
C17 H17A 0.990 no .
C17 H17B 0.990 no .
C18 H18A 0.990 no .
C18 H18B 0.990 no .
C19 H19A 0.980 no .
C19 H19B 0.980 no .
C19 H19C 0.980 no .
C20 H20A 0.990 no .
C20 H20B 0.990 no .
C21 H21A 0.990 no .
C21 H21B 0.990 no .

loop_
_geom_contact_atom_site_label_1
_geom_contact_atom_site_label_2
_geom_contact_distance
_geom_contact_publ_flag
_geom_contact_site_symmetry_2
O1 C3 2.759(5) no .
O1 C8 3.576(5) no .
O1 C8 3.490(5) no 2_576
O1 C15 3.156(5) no .
O2 C7 2.787(5) no .
O2 C8 3.595(5) no .
O2 C8 3.512(5) no 2_576
O3 C1 3.585(5) no .
O3 C1 3.521(5) no 2_576
O3 C14 2.804(5) no .
O4 C1 3.534(5) no .
O4 C1 3.546(5) no 2_576
O4 C10 2.748(5) no .
O4 C17 3.550(7) no 2_576
O4 C18 3.167(5) no 2_576
C2 C5 2.800(6) no .
C3 C6 2.762(6) no .
C4 C7 2.757(5) no .
C9 C12 2.794(5) no .
C10 C13 2.753(6) no .
C11 C14 2.751(6) no .
Cl1 Cl3 3.461(4) no 1_654
Cl1 C18 3.591(5) no 1_545
Cl2 O3 3.569(3) no 2_566
Cl2 C8 3.585(4) no 2_566
Cl3 Cl1 3.461(4) no 1_456
Cl4 Cl4 3.483(4) no 2_667
O2 C5 3.526(5) no 2_566
O3 Cl2 3.569(3) no 2_566
O5 O5 3.039(4) no 2_676
O5 C15 3.464(6) no 2_676
O5 C18 3.351(6) no 2_676
C2 C6 3.323(5) no 2_566
C5 O2 3.526(5) no 2_566
C5 C7 3.566(5) no 2_566
C6 C2 3.323(5) no 2_566
C6 C7 3.522(6) no 2_566
C7 C5 3.566(5) no 2_566
C7 C6 3.522(6) no 2_566
C7 C7 3.556(5) no 2_566
C8 Cl2 3.585(4) no 2_566
C11 C12 3.513(6) no 2_567
C11 C13 3.588(6) no 2_567
C12 C11 3.513(6) no 2_567
C12 C12 3.506(7) no 2_567
C13 C11 3.588(6) no 2_567
C15 O5 3.464(6) no 2_676
C15 C18 3.578(7) no 2_676
C18 Cl1 3.591(5) no 1_565
C18 O5 3.351(6) no 2_676
C18 C15 3.578(7) no 2_676
Ru1 H15A 3.1751 no .
Ru1 H18B 3.1103 no .
Cl1 H3 2.7895 no .
Cl1 H5 2.8209 no .
Cl2 H5 2.8027 no .
Cl2 H7 2.8071 no .
Cl3 H10 2.7924 no .
Cl3 H12 2.7994 no .
Cl4 H12 2.8056 no .
Cl4 H14 2.8093 no .
O1 H3 2.4570 no .
O1 H15A 2.5621 no .
O1 H16B 3.3916 no .
O2 H7 2.4890 no .
O2 H18B 3.2312 no 2_576
O3 H14 2.5136 no .
O3 H15A 3.2799 no .
O4 H10 2.4421 no .
O4 H17B 3.0078 no 2_576
O4 H18B 2.5977 no 2_576
O5 H16A 3.0592 no .
O5 H16B 2.9501 no .
O5 H17A 3.1477 no .
O5 H17B 2.7668 no .
C1 H3 2.6467 no .
C1 H7 2.6552 no .
C3 H5 3.2867 no .
C3 H7 3.2630 no .
C5 H3 3.2831 no .
C5 H7 3.2773 no .
C7 H3 3.2634 no .
C7 H5 3.2839 no .
C8 H10 2.6587 no .
C8 H14 2.6564 no .
C10 H12 3.2706 no .
C10 H14 3.2623 no .
C10 H17B 3.5267 no 2_576
C12 H10 3.2660 no .
C12 H14 3.2798 no .
C14 H10 3.2594 no .
C14 H12 3.2858 no .
C15 H17A 3.1765 no .
C15 H17B 3.0035 no .
C15 H18A 2.7005 no .
C15 H18B 3.1602 no .
C16 H18A 2.7646 no .
C16 H18B 3.1635 no .
C17 H10 3.4932 no 2_576
C17 H15A 3.1466 no .
C17 H15B 3.0381 no .
C18 H15A 3.1286 no .
C18 H15B 2.7815 no .
C18 H16A 2.9051 no .
C18 H16B 3.0793 no .
C19 H21A 2.6700 no .
C19 H21B 2.7290 no .
C20 H21A 2.7293 no 2_575
C20 H21B 2.7292 no 2_575
C21 H19A 2.7142 no .
C21 H19B 3.3573 no .
C21 H19C 2.7155 no .
C21 H20A 2.7142 no 2_575
C21 H20B 2.7714 no 2_575
H3 H15A 2.9084 no .
H3 H16B 2.9538 no .
H10 H17B 2.6667 no 2_576
H10 H18B 3.1288 no 2_576
H15A H16A 2.7025 no .
H15A H16B 2.2254 no .
H15A H17B 3.5016 no .
H15B H16A 2.2268 no .
H15B H16B 2.7810 no .
H15B H17A 3.5821 no .
H15B H18A 2.8258 no .
H16A H17A 2.2058 no .
H16A H17B 2.7803 no .
H16A H18A 3.0403 no .
H16B H17A 2.6568 no .
H16B H17B 2.2083 no .
H17A H18A 2.2200 no .
H17A H18B 2.5364 no .
H17B H18A 2.8139 no .
H17B H18B 2.2237 no .
H19A H20A 2.8494 no .
H19A H20B 2.3582 no .
H19A H21A 2.9414 no .
H19A H21B 2.5557 no .
H19B H20A 2.3449 no .
H19B H20B 2.3439 no .
H19B H21A 3.5683 no .
H19C H20A 2.3570 no .
H19C H20B 2.8494 no .
H19C H21A 2.4948 no .
H19C H21B 3.0339 no .
H20A H21A 2.3971 no .
H20A H21A 2.9697 no 2_575
H20A H21B 2.8611 no .
H20A H21B 2.5258 no 2_575
H20B H21A 2.8608 no .
H20B H21A 2.5875 no 2_575
H20B H21B 2.3502 no .
H20B H21B 3.0588 no 2_575
H21A H21A 2.8457 no 2_575
H21A H21B 2.3548 no 2_575
H21B H21B 2.8457 no 2_575
Cl1 H14 3.0516 no 2_666
Cl1 H15B 3.5741 no 2_666
Cl1 H18A 3.3388 no 1_545
Cl1 H18B 2.9310 no 1_545
Cl2 H3 3.5199 no 2_566
Cl2 H12 3.1589 no 1_554
Cl3 H16B 3.3504 no 1_456
Cl3 H19A 3.1854 no 1_456
Cl3 H21A 3.5555 no 2_576
Cl4 H19A 3.1598 no 1_556
Cl4 H20B 3.4001 no 1_556
Cl4 H21B 3.4049 no 1_556
O1 H19B 3.0657 no .
O2 H5 3.2434 no 2_566
O2 H15B 2.7629 no 1_455
O2 H16A 3.3498 no 1_455
O3 H18A 2.7132 no 2_676
O3 H20A 3.5442 no 2_576
O4 H5 2.8101 no 2_566
O4 H20A 3.4509 no 2_576
O5 H15B 2.9275 no 2_676
O5 H18A 2.7701 no 2_676
C1 H5 3.5580 no 2_566
C1 H19B 3.4407 no .
C1 H20A 3.4042 no .
C2 H19B 3.3496 no .
C2 H20A 3.5591 no .
C2 H20B 3.1522 no .
C3 H7 3.5788 no 2_566
C3 H19B 2.9852 no .
C3 H20B 3.3413 no .
C4 H7 3.3485 no 2_566
C5 H7 3.4746 no 2_566
C5 H12 3.0280 no 1_554
C5 H18B 3.5792 no 1_545
C6 H12 2.9935 no 1_554
C7 H15B 3.3751 no 1_455
C7 H16A 3.0071 no 1_455
C7 H20B 3.3711 no .
C8 H5 3.1080 no 2_566
C8 H20A 3.0853 no 2_576
C9 H5 3.3230 no 2_566
C9 H20A 2.9422 no 2_576
C10 H5 3.3227 no 2_566
C10 H12 3.5613 no 2_567
C10 H19C 3.0698 no 2_576
C10 H20A 3.2242 no 2_576
C10 H21A 3.2660 no 2_576
C11 H12 3.5888 no 2_567
C11 H19C 3.5126 no 2_576
C11 H21A 2.9453 no 2_576
C12 H20B 3.3074 no 1_556
C12 H21A 3.0895 no 2_576
C12 H21B 3.5285 no 1_556
C13 H20B 3.4272 no 1_556
C13 H21A 3.5024 no 2_576
C13 H21B 2.9864 no 1_556
C14 H17A 3.1429 no 2_676
C14 H18A 3.4480 no 2_676
C14 H20A 3.3850 no 2_576
C14 H21B 3.0639 no 1_556
C15 H7 3.0279 no 1_655
C15 H18A 3.0476 no 2_676
C16 H7 3.0521 no 1_655
C16 H19B 3.3868 no .
C17 H14 3.3197 no 2_676
C17 H19B 3.5218 no .
C17 H19C 3.5265 no .
C17 H21B 3.1721 no 2_675
C18 H14 3.1901 no 2_676
C18 H15B 2.9987 no 2_676
C19 H3 3.5617 no .
C19 H16B 3.3427 no .
C19 H17B 3.1534 no .
C21 H17A 3.1027 no 2_675
H3 Cl2 3.5199 no 2_566
H3 C19 3.5617 no .
H3 H19B 2.6757 no .
H5 O2 3.2434 no 2_566
H5 O4 2.8101 no 2_566
H5 C1 3.5580 no 2_566
H5 C8 3.1080 no 2_566
H5 C9 3.3230 no 2_566
H5 C10 3.3227 no 2_566
H5 H10 3.0578 no 2_566
H5 H12 3.0307 no 1_554
H5 H18B 2.9269 no 1_545
H7 C3 3.5788 no 2_566
H7 C4 3.3485 no 2_566
H7 C5 3.4746 no 2_566
H7 C15 3.0279 no 1_455
H7 C16 3.0521 no 1_455
H7 H15A 3.2674 no 1_455
H7 H15B 2.4484 no 1_455
H7 H16A 2.4053 no 1_455
H7 H16B 3.4062 no 1_455
H10 H5 3.0578 no 2_566
H10 H19C 2.8026 no 2_576
H10 H20A 3.4712 no 2_576
H12 Cl2 3.1589 no 1_556
H12 C5 3.0280 no 1_556
H12 C6 2.9935 no 1_556
H12 C10 3.5613 no 2_567
H12 C11 3.5888 no 2_567
H12 H5 3.0307 no 1_556
H12 H20B 3.1314 no 1_556
H12 H21A 3.4312 no 2_576
H14 Cl1 3.0516 no 2_666
H14 C17 3.3197 no 2_676
H14 C18 3.1901 no 2_676
H14 H17A 2.6294 no 2_676
H14 H18A 2.5823 no 2_676
H14 H18B 3.3148 no 2_676
H14 H21B 3.2460 no 1_556
H15A H7 3.2674 no 1_655
H15A H18A 3.2475 no 2_676
H15B Cl1 3.5741 no 2_666
H15B O2 2.7629 no 1_655
H15B O5 2.9275 no 2_676
H15B C7 3.3751 no 1_655
H15B C18 2.9987 no 2_676
H15B H7 2.4484 no 1_655
H15B H18A 2.6772 no 2_676
H15B H18B 2.9605 no 2_676
H16A O2 3.3498 no 1_655
H16A C7 3.0071 no 1_655
H16A H7 2.4053 no 1_655
H16A H20A 3.3907 no 1_655
H16A H20B 3.4156 no 1_655
H16A H21A 3.1941 no 2_675
H16A H21B 3.3008 no 2_675
H16B Cl3 3.3504 no 1_654
H16B C19 3.3427 no .
H16B H7 3.4062 no 1_655
H16B H19B 2.5851 no .
H16B H19C 3.4022 no .
H17A C14 3.1429 no 2_676
H17A C21 3.1027 no 2_675
H17A H14 2.6294 no 2_676
H17A H19A 3.2131 no 2_675
H17A H20A 3.5499 no 1_655
H17A H21A 3.0937 no 2_675
H17A H21B 2.2730 no 2_675
H17B C19 3.1534 no .
H17B H19A 3.3155 no 2_675
H17B H19B 2.8163 no .
H17B H19C 2.6099 no .
H17B H21B 3.4912 no 2_675
H18A Cl1 3.3388 no 1_565
H18A O3 2.7132 no 2_676
H18A O5 2.7701 no 2_676
H18A C14 3.4480 no 2_676
H18A C15 3.0476 no 2_676
H18A H14 2.5823 no 2_676
H18A H15A 3.2475 no 2_676
H18A H15B 2.6772 no 2_676
H18B Cl1 2.9310 no 1_565
H18B C5 3.5792 no 1_565
H18B H5 2.9269 no 1_565
H18B H14 3.3148 no 2_676
H18B H15B 2.9605 no 2_676
H19A Cl3 3.1854 no 1_654
H19A Cl4 3.1598 no 1_554
H19A H17A 3.2131 no 2_675
H19A H17B 3.3155 no 2_675
H19A H19C 3.2860 no 2_675
H19B O1 3.0657 no .
H19B C1 3.4407 no .
H19B C2 3.3496 no .
H19B C3 2.9852 no .
H19B C16 3.3868 no .
H19B C17 3.5218 no .
H19B H3 2.6757 no .
H19B H16B 2.5851 no .
H19B H17B 2.8163 no .
H19C C10 3.0698 no 2_576
H19C C11 3.5126 no 2_576
H19C C17 3.5265 no .
H19C H10 2.8026 no 2_576
H19C H16B 3.4022 no .
H19C H17B 2.6099 no .
H19C H19A 3.2860 no 2_675
H19C H19C 3.1827 no 2_675
H20A O3 3.5442 no 2_576
H20A O4 3.4509 no 2_576
H20A C1 3.4042 no .
H20A C2 3.5591 no .
H20A C8 3.0853 no 2_576
H20A C9 2.9422 no 2_576
H20A C10 3.2242 no 2_576
H20A C14 3.3850 no 2_576
H20A H10 3.4712 no 2_576
H20A H16A 3.3907 no 1_455
H20A H17A 3.5499 no 1_455
H20B Cl4 3.4001 no 1_554
H20B C2 3.1522 no .
H20B C3 3.3413 no .
H20B C7 3.3711 no .
H20B C12 3.3074 no 1_554
H20B C13 3.4272 no 1_554
H20B H12 3.1314 no 1_554
H20B H16A 3.4156 no 1_455
H21A Cl3 3.5555 no 2_576
H21A C10 3.2660 no 2_576
H21A C11 2.9453 no 2_576
H21A C12 3.0895 no 2_576
H21A C13 3.5024 no 2_576
H21A H12 3.4312 no 2_576
H21A H16A 3.1941 no 2_675
H21A H17A 3.0937 no 2_675
H21B Cl4 3.4049 no 1_554
H21B C12 3.5285 no 1_554
H21B C13 2.9864 no 1_554
H21B C14 3.0639 no 1_554
H21B C17 3.1721 no 2_675
H21B H14 3.2460 no 1_554
H21B H16A 3.3008 no 2_675
H21B H17A 2.2730 no 2_675
H21B H17B 3.4912 no 2_675
